data_4335696
loop_
_publ_author_name
'Christopher M. Zall'
'Laura J. Clouston'
'Victor G. Young'
'Keying Ding'
'Hyun Jung Kim'
'Danylo Zherebetskyy'
'Yu-Sheng Chen'
'Eckhard Bill'
'Laura Gagliardi'
'Connie C. Lu'

_publ_section_title
;
 Mixed-Valent Dicobalt and Iron-Cobalt Complexes with High-Spin
 Configurations and Short Metal-Metal Bonds
;
_journal_name_full 'Inorganic Chemistry'
_journal_page_first 9216
_journal_page_last 9228
_journal_paper_doi 10.1021/ic400292g
_journal_volume 52
_journal_year 2013
_chemical_formula_moiety 'C39 H54 Co K N7'
_chemical_formula_sum 'C39 H54 Co K N7'
_chemical_formula_weight 718.92
_chemical_name_common CoL(tBu)K
_chemical_name_systematic
; 
 ? 
;
_space_group_IT_number 61
_symmetry_cell_setting orthorhombic
_symmetry_space_group_name_Hall '-P 2ac 2ab'
_symmetry_space_group_name_H-M 'P b c a'
_atom_sites_solution_hydrogens geom
_atom_sites_solution_primary direct
_atom_sites_solution_secondary difmap
_audit_creation_method SHELXL-97
_cell_angle_alpha 90.00
_cell_angle_beta 90.00
_cell_angle_gamma 90.00
_cell_formula_units_Z 8
_cell_length_a 20.5683(19)
_cell_length_b 19.1491(18)
_cell_length_c 24.290(2)
_cell_measurement_reflns_used 9279
_cell_measurement_temperature 173(2)
_cell_measurement_theta_max 26.899
_cell_measurement_theta_min 2.216
_cell_volume 9567.0(15)
_computing_cell_refinement 'SAINT, Bruker'
_computing_data_collection 'Bruker APEx-II'
_computing_data_reduction 'SAINT, Bruker'
_computing_molecular_graphics 'Bruker SHELXTL'
_computing_publication_material 'Bruker SHELXTL'
_computing_structure_refinement 'SHELXL-97 (Sheldrick, 1997)'
_computing_structure_solution 'SHELXS-97 (Sheldrick, 1990)'
_diffrn_ambient_temperature 173(2)
_diffrn_measured_fraction_theta_full 0.997
_diffrn_measured_fraction_theta_max 0.997
_diffrn_measurement_device_type 'Bruker APEX-II CCD'
_diffrn_measurement_method '\f and \w scans'
_diffrn_radiation_monochromator graphite
_diffrn_radiation_source 'normal-focus sealed tube'
_diffrn_radiation_type MoK\a
_diffrn_radiation_wavelength 0.71073
_diffrn_reflns_av_R_equivalents 0.0498
_diffrn_reflns_av_sigmaI/netI 0.0320
_diffrn_reflns_limit_h_max 26
_diffrn_reflns_limit_h_min -26
_diffrn_reflns_limit_k_max 24
_diffrn_reflns_limit_k_min -24
_diffrn_reflns_limit_l_max 31
_diffrn_reflns_limit_l_min -31
_diffrn_reflns_number 92104
_diffrn_reflns_theta_full 27.59
_diffrn_reflns_theta_max 27.59
_diffrn_reflns_theta_min 1.68
_exptl_absorpt_coefficient_mu 0.475
_exptl_absorpt_correction_T_max 0.9194
_exptl_absorpt_correction_T_min 0.7972
_exptl_absorpt_correction_type multi-scan
_exptl_absorpt_process_details 'SADABS, R. Blessing, 1995'
_exptl_crystal_colour green
_exptl_crystal_density_diffrn 0.998
_exptl_crystal_description Block
_exptl_crystal_F_000 3064
_exptl_crystal_size_max 0.50
_exptl_crystal_size_mid 0.38
_exptl_crystal_size_min 0.18
_platon_squeeze_details
;
;
_refine_diff_density_max 0.693
_refine_diff_density_min -0.617
_refine_diff_density_rms 0.059
_refine_ls_extinction_method none
_refine_ls_goodness_of_fit_ref 1.069
_refine_ls_hydrogen_treatment constr
_refine_ls_matrix_type full
_refine_ls_number_parameters 439
_refine_ls_number_reflns 11058
_refine_ls_number_restraints 0
_refine_ls_restrained_S_all 1.069
_refine_ls_R_factor_all 0.0741
_refine_ls_R_factor_gt 0.0554
_refine_ls_shift/su_max 0.000
_refine_ls_shift/su_mean 0.000
_refine_ls_structure_factor_coef Fsqd
_refine_ls_weighting_details 'calc w=1/[\s^2^(Fo^2^)+(0.0353P)^2^+14.5977P] where P=(Fo^2^+2Fc^2^)/3'
_refine_ls_weighting_scheme calc
_refine_ls_wR_factor_gt 0.1264
_refine_ls_wR_factor_ref 0.1324
_reflns_number_gt 8345
_reflns_number_total 11058
_reflns_threshold_expression >2sigma(I)
_cod_data_source_file ic400292g_si_003.cif
_cod_data_source_block 11077zz
_cod_original_cell_volume 9566.8(15)
_cod_database_code 4335696

loop_
_symmetry_equiv_pos_as_xyz
'x, y, z'
'x+1/2, -y+1/2, -z'
'-x, y+1/2, -z+1/2'
'-x+1/2, -y, z+1/2'
'-x, -y, -z'
'-x-1/2, y-1/2, z'
'x, -y-1/2, z-1/2'
'x-1/2, y, -z-1/2'

loop_
_atom_site_label
_atom_site_type_symbol
_atom_site_fract_x
_atom_site_fract_y
_atom_site_fract_z
_atom_site_U_iso_or_equiv
_atom_site_adp_type
_atom_site_occupancy
_atom_site_symmetry_multiplicity
_atom_site_calc_flag
_atom_site_refinement_flags
Co1 Co 0.060773(16) 0.371232(18) 0.143401(13) 0.02583(9) Uani 1 1 d .
K1 K 0.34053(3) 0.21328(3) 0.19764(3) 0.03543(14) Uani 1 1 d .
N1 N 0.03572(10) 0.36863(11) 0.05987(8) 0.0280(4) Uani 1 1 d .
N2 N 0.12226(10) 0.29271(12) 0.12529(9) 0.0314(5) Uani 1 1 d .
N3 N 0.21950(11) 0.22537(13) 0.14200(9) 0.0368(5) Uani 1 1 d .
N4 N 0.08878(11) 0.47037(11) 0.12815(9) 0.0306(5) Uani 1 1 d .
N5 N 0.11093(11) 0.58884(12) 0.15482(10) 0.0355(5) Uani 1 1 d .
N6 N -0.03436(10) 0.35093(12) 0.15697(9) 0.0302(5) Uani 1 1 d .
N7 N -0.11492(11) 0.29327(12) 0.21222(10) 0.0372(5) Uani 1 1 d .
C1 C 0.06823(13) 0.30642(14) 0.03723(11) 0.0340(6) Uani 1 1 d .
H1A H 0.0750 0.3125 -0.0028 0.041 Uiso 1 1 calc R
H1B H 0.0404 0.2649 0.0428 0.041 Uiso 1 1 calc R
C2 C 0.13326(14) 0.29533(16) 0.06543(11) 0.0361(6) Uani 1 1 d .
H2A H 0.1531 0.2511 0.0527 0.043 Uiso 1 1 calc R
H2B H 0.1632 0.3341 0.0563 0.043 Uiso 1 1 calc R
C3 C 0.16286(12) 0.25253(14) 0.15515(10) 0.0300(5) Uani 1 1 d .
C4 C 0.13740(13) 0.22459(14) 0.21055(11) 0.0322(6) Uani 1 1 d .
C5 C 0.19193(14) 0.21997(18) 0.25351(12) 0.0452(7) Uani 1 1 d .
H5A H 0.2090 0.2668 0.2609 0.068 Uiso 1 1 calc R
H5B H 0.2269 0.1902 0.2394 0.068 Uiso 1 1 calc R
H5C H 0.1747 0.1999 0.2876 0.068 Uiso 1 1 calc R
C6 C 0.08307(14) 0.26807(15) 0.23559(12) 0.0379(6) Uani 1 1 d .
H6A H 0.0993 0.3150 0.2439 0.057 Uiso 1 1 calc R
H6B H 0.0679 0.2459 0.2696 0.057 Uiso 1 1 calc R
H6C H 0.0469 0.2713 0.2094 0.057 Uiso 1 1 calc R
C7 C 0.11065(16) 0.15113(16) 0.19883(14) 0.0461(7) Uani 1 1 d .
H7A H 0.0773 0.1539 0.1701 0.069 Uiso 1 1 calc R
H7B H 0.0915 0.1319 0.2325 0.069 Uiso 1 1 calc R
H7C H 0.1461 0.1208 0.1864 0.069 Uiso 1 1 calc R
C8 C 0.25703(13) 0.24465(16) 0.09571(11) 0.0361(6) Uani 1 1 d .
C9 C 0.27104(15) 0.19487(19) 0.05530(13) 0.0479(8) Uani 1 1 d .
H9A H 0.2529 0.1494 0.0579 0.057 Uiso 1 1 calc R
C10 C 0.31110(18) 0.2114(2) 0.01156(14) 0.0616(10) Uani 1 1 d .
H10A H 0.3189 0.1777 -0.0164 0.074 Uiso 1 1 calc R
C11 C 0.33979(18) 0.2759(2) 0.00796(15) 0.0635(11) Uani 1 1 d .
H11A H 0.3671 0.2870 -0.0223 0.076 Uiso 1 1 calc R
C12 C 0.32866(17) 0.3243(2) 0.04846(16) 0.0612(10) Uani 1 1 d .
H12A H 0.3492 0.3687 0.0466 0.073 Uiso 1 1 calc R
C13 C 0.28757(15) 0.30899(17) 0.09229(13) 0.0447(7) Uani 1 1 d .
H13A H 0.2804 0.3429 0.1201 0.054 Uiso 1 1 calc R
C14 C 0.06067(13) 0.43420(14) 0.03607(11) 0.0323(6) Uani 1 1 d .
H14A H 0.0357 0.4462 0.0025 0.039 Uiso 1 1 calc R
H14B H 0.1069 0.4284 0.0256 0.039 Uiso 1 1 calc R
C15 C 0.05428(14) 0.49209(15) 0.07790(11) 0.0361(6) Uani 1 1 d .
H15A H 0.0735 0.5357 0.0633 0.043 Uiso 1 1 calc R
H15B H 0.0079 0.5007 0.0862 0.043 Uiso 1 1 calc R
C16 C 0.12095(12) 0.52130(14) 0.15563(11) 0.0316(6) Uani 1 1 d .
C17 C 0.18349(14) 0.49920(15) 0.18547(13) 0.0388(7) Uani 1 1 d .
C18 C 0.17863(19) 0.4300(2) 0.21418(18) 0.0729(13) Uani 1 1 d .
H18A H 0.1458 0.4328 0.2433 0.109 Uiso 1 1 calc R
H18B H 0.2208 0.4181 0.2304 0.109 Uiso 1 1 calc R
H18C H 0.1661 0.3939 0.1876 0.109 Uiso 1 1 calc R
C19 C 0.2094(2) 0.5543(2) 0.2234(2) 0.0956(18) Uani 1 1 d .
H19A H 0.1783 0.5623 0.2533 0.143 Uiso 1 1 calc R
H19B H 0.2158 0.5978 0.2028 0.143 Uiso 1 1 calc R
H19C H 0.2510 0.5389 0.2388 0.143 Uiso 1 1 calc R
C20 C 0.23507(19) 0.4898(3) 0.1394(2) 0.0902(16) Uani 1 1 d .
H20A H 0.2767 0.4762 0.1559 0.135 Uiso 1 1 calc R
H20B H 0.2404 0.5339 0.1194 0.135 Uiso 1 1 calc R
H20C H 0.2207 0.4533 0.1138 0.135 Uiso 1 1 calc R
C21 C 0.05211(13) 0.61930(13) 0.13990(11) 0.0333(6) Uani 1 1 d .
C22 C -0.00839(14) 0.59603(16) 0.15859(13) 0.0405(7) Uani 1 1 d .
H22A H -0.0109 0.5544 0.1797 0.049 Uiso 1 1 calc R
C23 C -0.06482(15) 0.63282(17) 0.14682(13) 0.0451(7) Uani 1 1 d .
H23A H -0.1054 0.6152 0.1594 0.054 Uiso 1 1 calc R
C24 C -0.06347(16) 0.69397(17) 0.11745(12) 0.0447(7) Uani 1 1 d .
H24A H -0.1024 0.7188 0.1098 0.054 Uiso 1 1 calc R
C25 C -0.00417(17) 0.71855(16) 0.09928(12) 0.0458(8) Uani 1 1 d .
H25A H -0.0024 0.7609 0.0790 0.055 Uiso 1 1 calc R
C26 C 0.05279(15) 0.68259(15) 0.11005(12) 0.0384(6) Uani 1 1 d .
H26A H 0.0930 0.7008 0.0972 0.046 Uiso 1 1 calc R
C27 C -0.03570(13) 0.36330(15) 0.05758(11) 0.0340(6) Uani 1 1 d .
H27A H -0.0491 0.3413 0.0225 0.041 Uiso 1 1 calc R
H27B H -0.0552 0.4105 0.0594 0.041 Uiso 1 1 calc R
C28 C -0.05960(13) 0.31966(15) 0.10558(11) 0.0341(6) Uani 1 1 d .
H28A H -0.1077 0.3190 0.1062 0.041 Uiso 1 1 calc R
H28B H -0.0439 0.2710 0.1019 0.041 Uiso 1 1 calc R
C29 C -0.07097(12) 0.34117(14) 0.20241(11) 0.0309(6) Uani 1 1 d .
C30 C -0.06916(14) 0.39961(14) 0.24638(12) 0.0358(6) Uani 1 1 d .
C31 C -0.00174(15) 0.43060(16) 0.25508(13) 0.0411(7) Uani 1 1 d .
H31A H -0.0046 0.4699 0.2808 0.062 Uiso 1 1 calc R
H31B H 0.0155 0.4469 0.2198 0.062 Uiso 1 1 calc R
H31C H 0.0272 0.3948 0.2703 0.062 Uiso 1 1 calc R
C32 C -0.0942(2) 0.37344(18) 0.30188(14) 0.0606(10) Uani 1 1 d .
H32A H -0.0925 0.4115 0.3288 0.091 Uiso 1 1 calc R
H32B H -0.0670 0.3347 0.3146 0.091 Uiso 1 1 calc R
H32C H -0.1392 0.3574 0.2979 0.091 Uiso 1 1 calc R
C33 C -0.11464(16) 0.45663(17) 0.22502(16) 0.0547(9) Uani 1 1 d .
H33A H -0.1152 0.4957 0.2511 0.082 Uiso 1 1 calc R
H33B H -0.1587 0.4377 0.2212 0.082 Uiso 1 1 calc R
H33C H -0.0992 0.4730 0.1891 0.082 Uiso 1 1 calc R
C34 C -0.12122(14) 0.23052(15) 0.18216(12) 0.0380(6) Uani 1 1 d .
C35 C -0.07451(17) 0.17807(18) 0.18530(16) 0.0547(9) Uani 1 1 d .
H35A H -0.0358 0.1855 0.2059 0.066 Uiso 1 1 calc R
C36 C -0.0844(2) 0.11481(18) 0.1584(2) 0.0730(12) Uani 1 1 d .
H36A H -0.0515 0.0800 0.1595 0.088 Uiso 1 1 calc R
C37 C -0.1412(2) 0.1018(2) 0.13010(18) 0.0739(12) Uani 1 1 d .
H37A H -0.1474 0.0584 0.1119 0.089 Uiso 1 1 calc R
C38 C -0.1882(2) 0.1516(2) 0.12854(15) 0.0620(10) Uani 1 1 d .
H38A H -0.2278 0.1427 0.1097 0.074 Uiso 1 1 calc R
C39 C -0.17885(16) 0.21485(18) 0.15411(13) 0.0478(8) Uani 1 1 d .
H39A H -0.2124 0.2489 0.1527 0.057 Uiso 1 1 calc R

loop_
_atom_site_aniso_label
_atom_site_aniso_U_11
_atom_site_aniso_U_22
_atom_site_aniso_U_33
_atom_site_aniso_U_23
_atom_site_aniso_U_13
_atom_site_aniso_U_12
Co1 0.02442(16) 0.02847(17) 0.02458(16) 0.00146(14) -0.00075(13) 0.00263(14)
K1 0.0333(3) 0.0337(3) 0.0393(3) -0.0017(3) -0.0027(3) 0.0035(2)
N1 0.0267(10) 0.0311(11) 0.0263(10) -0.0010(9) -0.0018(8) 0.0049(9)
N2 0.0292(11) 0.0396(12) 0.0255(10) 0.0010(9) 0.0005(9) 0.0085(10)
N3 0.0326(12) 0.0466(14) 0.0313(12) 0.0059(10) 0.0048(10) 0.0121(10)
N4 0.0308(11) 0.0309(11) 0.0300(11) 0.0035(9) -0.0042(9) -0.0019(9)
N5 0.0331(12) 0.0294(12) 0.0440(14) 0.0038(10) -0.0032(10) -0.0038(10)
N6 0.0264(10) 0.0361(12) 0.0280(11) -0.0012(9) -0.0001(9) -0.0002(9)
N7 0.0355(12) 0.0369(13) 0.0393(13) -0.0047(10) 0.0085(10) -0.0043(10)
C1 0.0383(15) 0.0377(14) 0.0260(13) -0.0026(11) -0.0023(11) 0.0091(12)
C2 0.0369(15) 0.0449(16) 0.0265(13) -0.0016(12) -0.0004(11) 0.0130(13)
C3 0.0299(13) 0.0329(13) 0.0271(13) -0.0021(10) 0.0001(10) 0.0045(11)
C4 0.0302(13) 0.0350(14) 0.0313(14) 0.0070(11) 0.0022(11) 0.0049(11)
C5 0.0357(15) 0.070(2) 0.0300(14) 0.0140(15) 0.0021(12) 0.0082(15)
C6 0.0372(15) 0.0415(16) 0.0351(15) 0.0078(12) 0.0079(12) 0.0082(12)
C7 0.0487(18) 0.0393(16) 0.0504(18) 0.0022(14) 0.0098(15) 0.0003(14)
C8 0.0306(13) 0.0480(16) 0.0299(14) 0.0056(12) 0.0015(11) 0.0131(13)
C9 0.0414(17) 0.060(2) 0.0423(17) -0.0046(15) 0.0027(14) 0.0122(15)
C10 0.050(2) 0.095(3) 0.0395(18) -0.0069(19) 0.0079(15) 0.020(2)
C11 0.047(2) 0.100(3) 0.0430(19) 0.024(2) 0.0144(16) 0.019(2)
C12 0.048(2) 0.070(2) 0.066(2) 0.027(2) 0.0026(18) -0.0003(18)
C13 0.0439(17) 0.0474(18) 0.0428(17) 0.0045(14) -0.0006(14) 0.0073(14)
C14 0.0316(13) 0.0371(14) 0.0283(13) 0.0069(11) -0.0026(11) 0.0037(12)
C15 0.0392(15) 0.0376(15) 0.0315(14) 0.0075(11) -0.0048(12) 0.0024(12)
C16 0.0269(13) 0.0323(13) 0.0356(14) 0.0053(11) -0.0005(11) -0.0053(11)
C17 0.0340(14) 0.0299(14) 0.0524(17) 0.0041(13) -0.0127(13) -0.0067(12)
C18 0.059(2) 0.067(2) 0.093(3) 0.040(2) -0.040(2) -0.0217(19)
C19 0.085(3) 0.066(3) 0.136(4) -0.042(3) -0.072(3) 0.023(2)
C20 0.046(2) 0.119(4) 0.105(4) 0.042(3) 0.006(2) 0.026(2)
C21 0.0360(14) 0.0279(13) 0.0359(14) -0.0021(11) -0.0030(12) -0.0007(11)
C22 0.0392(16) 0.0371(15) 0.0450(17) 0.0004(13) 0.0006(13) 0.0017(13)
C23 0.0378(15) 0.0547(18) 0.0427(16) -0.0079(15) 0.0018(13) 0.0051(15)
C24 0.0470(18) 0.0519(18) 0.0352(15) -0.0080(14) -0.0070(14) 0.0183(15)
C25 0.064(2) 0.0384(16) 0.0348(16) -0.0024(13) -0.0118(15) 0.0082(15)
C26 0.0448(17) 0.0329(14) 0.0374(15) -0.0005(12) -0.0042(13) -0.0015(13)
C27 0.0282(13) 0.0427(15) 0.0311(13) -0.0009(12) -0.0072(11) 0.0013(12)
C28 0.0295(13) 0.0409(15) 0.0320(14) -0.0026(11) -0.0023(11) -0.0036(12)
C29 0.0292(13) 0.0299(13) 0.0337(14) 0.0011(11) 0.0005(11) 0.0039(11)
C30 0.0395(15) 0.0305(13) 0.0375(15) -0.0022(12) 0.0103(12) -0.0033(12)
C31 0.0445(17) 0.0389(15) 0.0398(16) -0.0084(13) 0.0024(13) -0.0014(13)
C32 0.090(3) 0.0477(19) 0.0435(18) -0.0123(16) 0.0261(18) -0.0230(19)
C33 0.0406(17) 0.0380(17) 0.085(3) -0.0115(17) 0.0028(17) 0.0048(14)
C34 0.0393(15) 0.0371(15) 0.0375(15) -0.0014(12) 0.0104(12) -0.0085(12)
C35 0.0451(19) 0.0454(18) 0.073(2) -0.0066(17) 0.0079(17) -0.0016(15)
C36 0.080(3) 0.0331(18) 0.105(3) -0.0097(19) 0.017(3) 0.0025(18)
C37 0.097(3) 0.048(2) 0.077(3) -0.016(2) 0.015(3) -0.022(2)
C38 0.071(2) 0.067(2) 0.048(2) -0.0084(18) 0.0023(18) -0.027(2)
C39 0.0444(17) 0.0532(19) 0.0459(18) 0.0004(15) 0.0047(14) -0.0078(15)

loop_
_atom_type_symbol
_atom_type_description
_atom_type_scat_dispersion_real
_atom_type_scat_dispersion_imag
_atom_type_scat_source
C C 0.0033 0.0016 'International Tables Vol C Tables 4.2.6.8 and 6.1.1.4'
H H 0.0000 0.0000 'International Tables Vol C Tables 4.2.6.8 and 6.1.1.4'
N N 0.0061 0.0033 'International Tables Vol C Tables 4.2.6.8 and 6.1.1.4'
Co Co 0.3494 0.9721 'International Tables Vol C Tables 4.2.6.8 and 6.1.1.4'
K K 0.2009 0.2494 'International Tables Vol C Tables 4.2.6.8 and 6.1.1.4'

loop_
_geom_angle_atom_site_label_1
_geom_angle_atom_site_label_2
_geom_angle_atom_site_label_3
_geom_angle
_geom_angle_site_symmetry_1
_geom_angle_site_symmetry_3
N2 Co1 N4 118.89(9) . .
N2 Co1 N6 119.99(9) . .
N4 Co1 N6 119.15(9) . .
N2 Co1 N1 85.70(8) . .
N4 Co1 N1 85.11(9) . .
N6 Co1 N1 85.14(8) . .
N5 K1 N7 129.58(7) 6_655 8_656
N5 K1 N3 101.89(7) 6_655 .
N7 K1 N3 127.48(7) 8_656 .
N5 K1 C34 111.02(8) 6_655 8_656
N7 K1 C34 27.54(7) 8_656 8_656
N3 K1 C34 132.39(8) . 8_656
N5 K1 C8 93.83(7) 6_655 .
N7 K1 C8 134.41(8) 8_656 .
N3 K1 C8 27.28(7) . .
C34 K1 C8 153.74(8) 8_656 .
N5 K1 C26 47.96(7) 6_655 6_655
N7 K1 C26 113.80(8) 8_656 6_655
N3 K1 C26 107.93(7) . 6_655
C34 K1 C26 119.62(8) 8_656 6_655
C8 K1 C26 83.12(8) . 6_655
N5 K1 C21 25.95(7) 6_655 6_655
N7 K1 C21 115.09(7) 8_656 6_655
N3 K1 C21 116.44(7) . 6_655
C34 K1 C21 107.79(8) 8_656 6_655
C8 K1 C21 98.26(7) . 6_655
C26 K1 C21 25.94(7) 6_655 6_655
N5 K1 C19 52.26(8) 6_655 6_655
N7 K1 C19 117.27(11) 8_656 6_655
N3 K1 C19 83.79(12) . 6_655
C34 K1 C19 89.94(11) 8_656 6_655
C8 K1 C19 99.23(12) . 6_655
C26 K1 C19 100.14(8) 6_655 6_655
C21 K1 C19 77.02(8) 6_655 6_655
N5 K1 C13 107.52(8) 6_655 .
N7 K1 C13 113.78(8) 8_656 .
N3 K1 C13 45.84(7) . .
C34 K1 C13 139.67(8) 8_656 .
C8 K1 C13 24.56(8) . .
C26 K1 C13 79.00(8) 6_655 .
C21 K1 C13 101.53(8) 6_655 .
C19 K1 C13 123.77(12) 6_655 .
N5 K1 C5 120.77(8) 6_655 .
N7 K1 C5 87.78(8) 8_656 .
N3 K1 C5 52.39(7) . .
C34 K1 C5 80.96(8) 8_656 .
C8 K1 C5 78.97(7) . .
C26 K1 C5 158.17(8) 6_655 .
C21 K1 C5 146.72(8) 6_655 .
C19 K1 C5 70.84(9) 6_655 .
C13 K1 C5 89.53(7) . .
N5 K1 C32 129.88(9) 6_655 8_656
N7 K1 C32 50.99(7) 8_656 8_656
N3 K1 C32 106.15(8) . 8_656
C34 K1 C32 78.09(8) 8_656 8_656
C8 K1 C32 92.74(8) . 8_656
C26 K1 C32 83.83(9) 6_655 8_656
C21 K1 C32 103.99(9) 6_655 8_656
C19 K1 C32 167.75(12) 6_655 8_656
C13 K1 C32 68.27(8) . 8_656
C5 K1 C32 109.26(10) . 8_656
N5 K1 C35 87.62(8) 6_655 8_656
N7 K1 C35 45.06(8) 8_656 8_656
N3 K1 C35 149.63(8) . 8_656
C34 K1 C35 24.10(8) 8_656 8_656
C8 K1 C35 176.88(8) . 8_656
C26 K1 C35 99.89(9) 6_655 8_656
C21 K1 C35 84.25(8) 6_655 8_656
C19 K1 C35 79.48(12) 6_655 8_656
C13 K1 C35 156.69(8) . 8_656
C5 K1 C35 97.91(8) . 8_656
C32 K1 C35 88.44(8) 8_656 8_656
C1 N1 C27 112.5(2) . .
C1 N1 C14 112.6(2) . .
C27 N1 C14 113.0(2) . .
C1 N1 Co1 105.62(15) . .
C27 N1 Co1 106.48(15) . .
C14 N1 Co1 105.91(15) . .
C3 N2 C2 117.1(2) . .
C3 N2 Co1 134.28(18) . .
C2 N2 Co1 106.66(16) . .
C3 N3 C8 125.0(2) . .
C3 N3 K1 133.84(18) . .
C8 N3 K1 85.48(15) . .
C16 N4 C15 116.1(2) . .
C16 N4 Co1 136.58(18) . .
C15 N4 Co1 106.29(16) . .
C16 N5 C21 123.7(2) . .
C16 N5 K1 141.51(19) . 6_665
C21 N5 K1 92.89(15) . 6_665
C29 N6 C28 116.0(2) . .
C29 N6 Co1 134.43(18) . .
C28 N6 Co1 106.26(16) . .
C29 N7 C34 124.4(2) . .
C29 N7 K1 138.14(19) . 8_556
C34 N7 K1 84.81(15) . 8_556
N1 C1 C2 110.2(2) . .
N1 C1 H1A 109.6 . .
C2 C1 H1A 109.6 . .
N1 C1 H1B 109.6 . .
C2 C1 H1B 109.6 . .
H1A C1 H1B 108.1 . .
N2 C2 C1 108.4(2) . .
N2 C2 H2A 110.0 . .
C1 C2 H2A 110.0 . .
N2 C2 H2B 110.0 . .
C1 C2 H2B 110.0 . .
H2A C2 H2B 108.4 . .
N3 C3 N2 130.1(2) . .
N3 C3 C4 112.1(2) . .
N2 C3 C4 117.3(2) . .
C6 C4 C5 107.3(2) . .
C6 C4 C7 108.2(2) . .
C5 C4 C7 109.6(2) . .
C6 C4 C3 114.2(2) . .
C5 C4 C3 111.5(2) . .
C7 C4 C3 106.1(2) . .
C4 C5 K1 113.20(17) . .
C4 C5 H5A 109.5 . .
K1 C5 H5A 77.4 . .
C4 C5 H5B 109.5 . .
H5A C5 H5B 109.5 . .
C4 C5 H5C 109.5 . .
K1 C5 H5C 131.2 . .
H5A C5 H5C 109.5 . .
H5B C5 H5C 109.5 . .
C4 C6 H6A 109.5 . .
C4 C6 H6B 109.5 . .
H6A C6 H6B 109.5 . .
C4 C6 H6C 109.5 . .
H6A C6 H6C 109.5 . .
H6B C6 H6C 109.5 . .
C4 C7 H7A 109.5 . .
C4 C7 H7B 109.5 . .
H7A C7 H7B 109.5 . .
C4 C7 H7C 109.5 . .
H7A C7 H7C 109.5 . .
H7B C7 H7C 109.5 . .
C13 C8 C9 118.1(3) . .
C13 C8 N3 121.9(3) . .
C9 C8 N3 119.5(3) . .
C13 C8 K1 88.21(18) . .
C9 C8 K1 108.49(18) . .
N3 C8 K1 67.23(14) . .
C10 C9 C8 120.4(3) . .
C10 C9 H9A 119.8 . .
C8 C9 H9A 119.8 . .
C11 C10 C9 120.8(4) . .
C11 C10 H10A 119.6 . .
C9 C10 H10A 119.6 . .
C12 C11 C10 119.4(3) . .
C12 C11 H11A 120.3 . .
C10 C11 H11A 120.3 . .
C11 C12 C13 120.5(4) . .
C11 C12 H12A 119.7 . .
C13 C12 H12A 119.7 . .
C8 C13 C12 120.6(3) . .
C8 C13 K1 67.22(16) . .
C12 C13 K1 120.4(2) . .
C8 C13 H13A 119.7 . .
C12 C13 H13A 119.7 . .
K1 C13 H13A 83.1 . .
N1 C14 C15 109.3(2) . .
N1 C14 H14A 109.8 . .
C15 C14 H14A 109.8 . .
N1 C14 H14B 109.8 . .
C15 C14 H14B 109.8 . .
H14A C14 H14B 108.3 . .
N4 C15 C14 108.0(2) . .
N4 C15 H15A 110.1 . .
C14 C15 H15A 110.1 . .
N4 C15 H15B 110.1 . .
C14 C15 H15B 110.1 . .
H15A C15 H15B 108.4 . .
N5 C16 N4 128.8(2) . .
N5 C16 C17 114.3(2) . .
N4 C16 C17 116.3(2) . .
C19 C17 C18 111.1(3) . .
C19 C17 C16 113.2(3) . .
C18 C17 C16 114.0(2) . .
C19 C17 C20 106.4(3) . .
C18 C17 C20 106.1(3) . .
C16 C17 C20 105.3(3) . .
C17 C18 H18A 109.5 . .
C17 C18 H18B 109.5 . .
H18A C18 H18B 109.5 . .
C17 C18 H18C 109.5 . .
H18A C18 H18C 109.5 . .
H18B C18 H18C 109.5 . .
C17 C19 K1 115.2(2) . 6_665
C17 C19 H19A 109.5 . .
K1 C19 H19A 77.9 6_665 .
C17 C19 H19B 109.5 . .
H19A C19 H19B 109.5 . .
C17 C19 H19C 109.5 . .
K1 C19 H19C 128.9 6_665 .
H19A C19 H19C 109.5 . .
H19B C19 H19C 109.5 . .
C17 C20 H20A 109.5 . .
C17 C20 H20B 109.5 . .
H20A C20 H20B 109.5 . .
C17 C20 H20C 109.5 . .
H20A C20 H20C 109.5 . .
H20B C20 H20C 109.5 . .
N5 C21 C22 123.8(2) . .
N5 C21 C26 119.0(2) . .
C22 C21 C26 116.7(3) . .
N5 C21 K1 61.16(13) . 6_665
C22 C21 K1 131.03(19) . 6_665
C26 C21 K1 74.55(16) . 6_665
C23 C22 C21 121.1(3) . .
C23 C22 H22A 119.5 . .
C21 C22 H22A 119.5 . .
C24 C23 C22 121.6(3) . .
C24 C23 H23A 119.2 . .
C22 C23 H23A 119.2 . .
C23 C24 C25 118.4(3) . .
C23 C24 H24A 120.8 . .
C25 C24 H24A 120.8 . .
C24 C25 C26 121.2(3) . .
C24 C25 H25A 119.4 . .
C26 C25 H25A 119.4 . .
C25 C26 C21 121.0(3) . .
C25 C26 K1 129.2(2) . 6_665
C21 C26 K1 79.52(16) . 6_665
C25 C26 H26A 119.5 . .
C21 C26 H26A 119.5 . .
K1 C26 H26A 62.8 6_665 .
N1 C27 C28 109.4(2) . .
N1 C27 H27A 109.8 . .
C28 C27 H27A 109.8 . .
N1 C27 H27B 109.8 . .
C28 C27 H27B 109.8 . .
H27A C27 H27B 108.2 . .
N6 C28 C27 108.2(2) . .
N6 C28 H28A 110.1 . .
C27 C28 H28A 110.1 . .
N6 C28 H28B 110.1 . .
C27 C28 H28B 110.1 . .
H28A C28 H28B 108.4 . .
N7 C29 N6 129.1(3) . .
N7 C29 C30 113.4(2) . .
N6 C29 C30 116.8(2) . .
C31 C30 C32 108.2(3) . .
C31 C30 C33 109.0(2) . .
C32 C30 C33 109.1(3) . .
C31 C30 C29 113.5(2) . .
C32 C30 C29 111.3(2) . .
C33 C30 C29 105.5(2) . .
C30 C31 H31A 109.5 . .
C30 C31 H31B 109.5 . .
H31A C31 H31B 109.5 . .
C30 C31 H31C 109.5 . .
H31A C31 H31C 109.5 . .
H31B C31 H31C 109.5 . .
C30 C32 K1 116.02(19) . 8_556
C30 C32 H32A 109.5 . .
K1 C32 H32A 133.9 8_556 .
C30 C32 H32B 109.5 . .
K1 C32 H32B 62.2 8_556 .
H32A C32 H32B 109.5 . .
C30 C32 H32C 109.5 . .
K1 C32 H32C 48.2 8_556 .
H32A C32 H32C 109.5 . .
H32B C32 H32C 109.5 . .
C30 C33 H33A 109.5 . .
C30 C33 H33B 109.5 . .
H33A C33 H33B 109.5 . .
C30 C33 H33C 109.5 . .
H33A C33 H33C 109.5 . .
H33B C33 H33C 109.5 . .
C35 C34 C39 117.2(3) . .
C35 C34 N7 121.5(3) . .
C39 C34 N7 120.8(3) . .
C35 C34 K1 92.7(2) . 8_556
C39 C34 K1 103.00(18) . 8_556
N7 C34 K1 67.65(14) . 8_556
C34 C35 C36 120.1(4) . .
C34 C35 K1 63.17(18) . 8_556
C36 C35 K1 119.3(3) . 8_556
C34 C35 H35A 120.0 . .
C36 C35 H35A 120.0 . .
K1 C35 H35A 87.8 8_556 .
C37 C36 C35 121.1(4) . .
C37 C36 H36A 119.5 . .
C35 C36 H36A 119.5 . .
C38 C37 C36 119.3(4) . .
C38 C37 H37A 120.3 . .
C36 C37 H37A 120.3 . .
C37 C38 C39 120.4(4) . .
C37 C38 H38A 119.8 . .
C39 C38 H38A 119.8 . .
C38 C39 C34 121.8(3) . .
C38 C39 H39A 119.1 . .
C34 C39 H39A 119.1 . .

loop_
_geom_bond_atom_site_label_1
_geom_bond_atom_site_label_2
_geom_bond_distance
_geom_bond_site_symmetry_2
Co1 N2 2.013(2) .
Co1 N4 2.018(2) .
Co1 N6 2.022(2) .
Co1 N1 2.094(2) .
K1 N5 2.785(2) 6_655
K1 N7 2.825(2) 8_656
K1 N3 2.842(2) .
K1 C34 3.042(3) 8_656
K1 C8 3.073(3) .
K1 C26 3.112(3) 6_655
K1 C21 3.175(3) 6_655
K1 C19 3.273(4) 6_655
K1 C13 3.331(3) .
K1 C5 3.347(3) .
K1 C32 3.348(3) 8_656
K1 C35 3.405(4) 8_656
N1 C1 1.473(3) .
N1 C27 1.474(3) .
N1 C14 1.474(3) .
N2 C3 1.347(3) .
N2 C2 1.472(3) .
N3 C3 1.315(3) .
N3 C8 1.413(3) .
N4 C16 1.354(3) .
N4 C15 1.472(3) .
N5 C16 1.310(3) .
N5 C21 1.391(3) .
N5 K1 2.785(2) 6_665
N6 C29 1.349(3) .
N6 C28 1.478(3) .
N7 C29 1.310(3) .
N7 C34 1.412(4) .
N7 K1 2.825(2) 8_556
C1 C2 1.518(4) .
C1 H1A 0.9900 .
C1 H1B 0.9900 .
C2 H2A 0.9900 .
C2 H2B 0.9900 .
C3 C4 1.540(4) .
C4 C6 1.521(4) .
C4 C5 1.534(4) .
C4 C7 1.537(4) .
C5 H5A 0.9800 .
C5 H5B 0.9800 .
C5 H5C 0.9800 .
C6 H6A 0.9800 .
C6 H6B 0.9800 .
C6 H6C 0.9800 .
C7 H7A 0.9800 .
C7 H7B 0.9800 .
C7 H7C 0.9800 .
C8 C13 1.385(4) .
C8 C9 1.398(4) .
C9 C10 1.382(5) .
C9 H9A 0.9500 .
C10 C11 1.371(6) .
C10 H10A 0.9500 .
C11 C12 1.371(6) .
C11 H11A 0.9500 .
C12 C13 1.391(5) .
C12 H12A 0.9500 .
C13 H13A 0.9500 .
C14 C15 1.510(4) .
C14 H14A 0.9900 .
C14 H14B 0.9900 .
C15 H15A 0.9900 .
C15 H15B 0.9900 .
C16 C17 1.536(4) .
C17 C19 1.498(5) .
C17 C18 1.501(4) .
C17 C20 1.553(5) .
C18 H18A 0.9800 .
C18 H18B 0.9800 .
C18 H18C 0.9800 .
C19 K1 3.273(4) 6_665
C19 H19A 0.9800 .
C19 H19B 0.9800 .
C19 H19C 0.9800 .
C20 H20A 0.9800 .
C20 H20B 0.9800 .
C20 H20C 0.9800 .
C21 C22 1.397(4) .
C21 C26 1.412(4) .
C21 K1 3.175(3) 6_665
C22 C23 1.388(4) .
C22 H22A 0.9500 .
C23 C24 1.372(5) .
C23 H23A 0.9500 .
C24 C25 1.380(5) .
C24 H24A 0.9500 .
C25 C26 1.384(4) .
C25 H25A 0.9500 .
C26 K1 3.112(3) 6_665
C26 H26A 0.9500 .
C27 C28 1.516(4) .
C27 H27A 0.9900 .
C27 H27B 0.9900 .
C28 H28A 0.9900 .
C28 H28B 0.9900 .
C29 C30 1.547(4) .
C30 C31 1.523(4) .
C30 C32 1.528(4) .
C30 C33 1.529(4) .
C31 H31A 0.9800 .
C31 H31B 0.9800 .
C31 H31C 0.9800 .
C32 K1 3.348(3) 8_556
C32 H32A 0.9800 .
C32 H32B 0.9800 .
C32 H32C 0.9800 .
C33 H33A 0.9800 .
C33 H33B 0.9800 .
C33 H33C 0.9800 .
C34 C35 1.392(4) .
C34 C39 1.400(4) .
C34 K1 3.042(3) 8_556
C35 C36 1.392(5) .
C35 K1 3.405(4) 8_556
C35 H35A 0.9500 .
C36 C37 1.377(6) .
C36 H36A 0.9500 .
C37 C38 1.360(6) .
C37 H37A 0.9500 .
C38 C39 1.374(5) .
C38 H38A 0.9500 .
C39 H39A 0.9500 .

loop_
_geom_torsion_atom_site_label_1
_geom_torsion_atom_site_label_2
_geom_torsion_atom_site_label_3
_geom_torsion_atom_site_label_4
_geom_torsion
_geom_torsion_site_symmetry_1
_geom_torsion_site_symmetry_4
N2 Co1 N1 C1 8.11(17) . .
N4 Co1 N1 C1 127.62(17) . .
N6 Co1 N1 C1 -112.52(17) . .
N2 Co1 N1 C27 127.90(17) . .
N4 Co1 N1 C27 -112.59(17) . .
N6 Co1 N1 C27 7.27(17) . .
N2 Co1 N1 C14 -111.54(16) . .
N4 Co1 N1 C14 7.97(16) . .
N6 Co1 N1 C14 127.83(16) . .
N4 Co1 N2 C3 101.2(3) . .
N6 Co1 N2 C3 -94.9(3) . .
N1 Co1 N2 C3 -176.8(3) . .
N4 Co1 N2 C2 -61.8(2) . .
N6 Co1 N2 C2 102.03(18) . .
N1 Co1 N2 C2 20.16(18) . .
N5 K1 N3 C3 148.8(3) 6_655 .
N7 K1 N3 C3 -20.3(3) 8_656 .
C34 K1 N3 C3 15.3(3) 8_656 .
C8 K1 N3 C3 -136.2(3) . .
C26 K1 N3 C3 -161.8(2) 6_655 .
C21 K1 N3 C3 171.7(2) 6_655 .
C19 K1 N3 C3 99.5(3) 6_655 .
C13 K1 N3 C3 -108.2(3) . .
C5 K1 N3 C3 29.0(2) . .
C32 K1 N3 C3 -73.2(3) 8_656 .
C35 K1 N3 C3 42.8(3) 8_656 .
N5 K1 N3 C8 -74.95(17) 6_655 .
N7 K1 N3 C8 115.92(16) 8_656 .
C34 K1 N3 C8 151.53(16) 8_656 .
C26 K1 N3 C8 -25.57(17) 6_655 .
C21 K1 N3 C8 -52.10(18) 6_655 .
C19 K1 N3 C8 -124.25(17) 6_655 .
C13 K1 N3 C8 28.01(16) . .
C5 K1 N3 C8 165.2(2) . .
C32 K1 N3 C8 63.06(18) 8_656 .
C35 K1 N3 C8 179.05(17) 8_656 .
N2 Co1 N4 C16 -88.8(3) . .
N6 Co1 N4 C16 107.2(3) . .
N1 Co1 N4 C16 -171.2(3) . .
N2 Co1 N4 C15 103.57(17) . .
N6 Co1 N4 C15 -60.43(19) . .
N1 Co1 N4 C15 21.22(17) . .
N2 Co1 N6 C29 97.1(3) . .
N4 Co1 N6 C29 -99.1(3) . .
N1 Co1 N6 C29 179.2(3) . .
N2 Co1 N6 C28 -60.75(19) . .
N4 Co1 N6 C28 103.08(17) . .
N1 Co1 N6 C28 21.44(17) . .
C27 N1 C1 C2 -150.4(2) . .
C14 N1 C1 C2 80.5(3) . .
Co1 N1 C1 C2 -34.6(2) . .
C3 N2 C2 C1 149.2(2) . .
Co1 N2 C2 C1 -44.4(3) . .
N1 C1 C2 N2 54.3(3) . .
C8 N3 C3 N2 13.7(5) . .
K1 N3 C3 N2 136.4(2) . .
C8 N3 C3 C4 -175.2(3) . .
K1 N3 C3 C4 -52.5(3) . .
C2 N2 C3 N3 15.5(4) . .
Co1 N2 C3 N3 -146.2(3) . .
C2 N2 C3 C4 -155.2(2) . .
Co1 N2 C3 C4 43.1(4) . .
N3 C3 C4 C6 163.5(2) . .
N2 C3 C4 C6 -24.1(3) . .
N3 C3 C4 C5 41.8(3) . .
N2 C3 C4 C5 -145.8(3) . .
N3 C3 C4 C7 -77.4(3) . .
N2 C3 C4 C7 95.0(3) . .
C6 C4 C5 K1 -147.16(18) . .
C7 C4 C5 K1 95.6(2) . .
C3 C4 C5 K1 -21.5(3) . .
N5 K1 C5 C4 -79.5(2) 6_655 .
N7 K1 C5 C4 144.6(2) 8_656 .
N3 K1 C5 C4 1.56(18) . .
C34 K1 C5 C4 171.4(2) 8_656 .
C8 K1 C5 C4 8.4(2) . .
C26 K1 C5 C4 -27.0(4) 6_655 .
C21 K1 C5 C4 -79.9(2) 6_655 .
C19 K1 C5 C4 -95.5(2) 6_655 .
C13 K1 C5 C4 30.7(2) . .
C32 K1 C5 C4 97.5(2) 8_656 .
C35 K1 C5 C4 -171.4(2) 8_656 .
C3 N3 C8 C13 70.0(4) . .
K1 N3 C8 C13 -72.5(3) . .
C3 N3 C8 C9 -118.5(3) . .
K1 N3 C8 C9 99.1(2) . .
C3 N3 C8 K1 142.5(3) . .
N5 K1 C8 C13 -125.41(18) 6_655 .
N7 K1 C8 C13 38.2(2) 8_656 .
N3 K1 C8 C13 125.9(3) . .
C34 K1 C8 C13 73.1(3) 8_656 .
C26 K1 C8 C13 -78.57(18) 6_655 .
C21 K1 C8 C13 -99.70(18) 6_655 .
C19 K1 C8 C13 -177.78(18) 6_655 .
C5 K1 C8 C13 113.96(19) . .
C32 K1 C8 C13 4.87(19) 8_656 .
N5 K1 C8 C9 -6.3(2) 6_655 .
N7 K1 C8 C9 157.3(2) 8_656 .
N3 K1 C8 C9 -115.1(3) . .
C34 K1 C8 C9 -167.8(2) 8_656 .
C26 K1 C8 C9 40.5(2) 6_655 .
C21 K1 C8 C9 19.4(2) 6_655 .
C19 K1 C8 C9 -58.7(2) 6_655 .
C13 K1 C8 C9 119.1(3) . .
C5 K1 C8 C9 -127.0(2) . .
C32 K1 C8 C9 124.0(2) 8_656 .
N5 K1 C8 N3 108.72(16) 6_655 .
N7 K1 C8 N3 -87.65(18) 8_656 .
C34 K1 C8 N3 -52.7(3) 8_656 .
C26 K1 C8 N3 155.56(17) 6_655 .
C21 K1 C8 N3 134.44(16) 6_655 .
C19 K1 C8 N3 56.35(17) 6_655 .
C13 K1 C8 N3 -125.9(3) . .
C5 K1 C8 N3 -11.90(16) . .
C32 K1 C8 N3 -120.99(17) 8_656 .
C13 C8 C9 C10 -3.9(4) . .
N3 C8 C9 C10 -175.8(3) . .
K1 C8 C9 C10 -102.0(3) . .
C8 C9 C10 C11 2.5(5) . .
C9 C10 C11 C12 0.3(5) . .
C10 C11 C12 C13 -1.4(5) . .
C9 C8 C13 C12 2.8(4) . .
N3 C8 C13 C12 174.5(3) . .
K1 C8 C13 C12 112.9(3) . .
C9 C8 C13 K1 -110.1(3) . .
N3 C8 C13 K1 61.6(2) . .
C11 C12 C13 C8 -0.2(5) . .
C11 C12 C13 K1 79.8(4) . .
N5 K1 C13 C8 58.51(18) 6_655 .
N7 K1 C13 C8 -151.13(17) 8_656 .
N3 K1 C13 C8 -31.19(16) . .
C34 K1 C13 C8 -139.14(17) 8_656 .
C26 K1 C13 C8 97.55(18) 6_655 .
C21 K1 C13 C8 84.62(18) 6_655 .
C19 K1 C13 C8 2.6(2) 6_655 .
C5 K1 C13 C8 -63.76(18) . .
C32 K1 C13 C8 -174.8(2) 8_656 .
C35 K1 C13 C8 -173.0(2) 8_656 .
N5 K1 C13 C12 -54.7(3) 6_655 .
N7 K1 C13 C12 95.7(3) 8_656 .
N3 K1 C13 C12 -144.4(3) . .
C34 K1 C13 C12 107.6(3) 8_656 .
C8 K1 C13 C12 -113.2(4) . .
C26 K1 C13 C12 -15.7(3) 6_655 .
C21 K1 C13 C12 -28.6(3) 6_655 .
C19 K1 C13 C12 -110.6(3) 6_655 .
C5 K1 C13 C12 -177.0(3) . .
C32 K1 C13 C12 72.0(3) 8_656 .
C35 K1 C13 C12 73.8(4) 8_656 .
C1 N1 C14 C15 -150.4(2) . .
C27 N1 C14 C15 80.7(3) . .
Co1 N1 C14 C15 -35.5(2) . .
C16 N4 C15 C14 143.0(2) . .
Co1 N4 C15 C14 -46.5(2) . .
N1 C14 C15 N4 56.1(3) . .
C21 N5 C16 N4 22.5(5) . .
K1 N5 C16 N4 -178.1(2) 6_665 .
C21 N5 C16 C17 -166.9(2) . .
K1 N5 C16 C17 -7.5(4) 6_665 .
C15 N4 C16 N5 23.1(4) . .
Co1 N4 C16 N5 -143.7(3) . .
C15 N4 C16 C17 -147.4(2) . .
Co1 N4 C16 C17 45.9(4) . .
N5 C16 C17 C19 19.1(4) . .
N4 C16 C17 C19 -169.1(3) . .
N5 C16 C17 C18 147.3(3) . .
N4 C16 C17 C18 -40.8(4) . .
N5 C16 C17 C20 -96.7(3) . .
N4 C16 C17 C20 75.1(3) . .
C18 C17 C19 K1 -150.6(3) . 6_665
C16 C17 C19 K1 -20.9(4) . 6_665
C20 C17 C19 K1 94.3(3) . 6_665
C16 N5 C21 C22 45.1(4) . .
K1 N5 C21 C22 -122.2(3) 6_665 .
C16 N5 C21 C26 -143.4(3) . .
K1 N5 C21 C26 49.2(2) 6_665 .
C16 N5 C21 K1 167.3(3) . 6_665
N5 C21 C22 C23 173.3(3) . .
C26 C21 C22 C23 1.7(4) . .
K1 C21 C22 C23 94.1(3) 6_665 .
C21 C22 C23 C24 -1.3(5) . .
C22 C23 C24 C25 0.3(5) . .
C23 C24 C25 C26 0.3(4) . .
C24 C25 C26 C21 0.2(4) . .
C24 C25 C26 K1 -102.3(3) . 6_665
N5 C21 C26 C25 -173.2(3) . .
C22 C21 C26 C25 -1.2(4) . .
K1 C21 C26 C25 -129.7(3) 6_665 .
N5 C21 C26 K1 -43.5(2) . 6_665
C22 C21 C26 K1 128.6(2) . 6_665
C1 N1 C27 C28 80.9(3) . .
C14 N1 C27 C28 -150.2(2) . .
Co1 N1 C27 C28 -34.4(2) . .
C29 N6 C28 C27 151.4(2) . .
Co1 N6 C28 C27 -46.1(2) . .
N1 C27 C28 N6 55.0(3) . .
C34 N7 C29 N6 17.4(5) . .
K1 N7 C29 N6 144.3(2) 8_556 .
C34 N7 C29 C30 -172.2(3) . .
K1 N7 C29 C30 -45.3(4) 8_556 .
C28 N6 C29 N7 21.4(4) . .
Co1 N6 C29 N7 -134.8(3) . .
C28 N6 C29 C30 -148.8(2) . .
Co1 N6 C29 C30 55.0(3) . .
N7 C29 C30 C31 148.5(3) . .
N6 C29 C30 C31 -39.8(3) . .
N7 C29 C30 C32 26.1(4) . .
N6 C29 C30 C32 -162.2(3) . .
N7 C29 C30 C33 -92.2(3) . .
N6 C29 C30 C33 79.6(3) . .
C31 C30 C32 K1 -133.2(2) . 8_556
C33 C30 C32 K1 108.3(2) . 8_556
C29 C30 C32 K1 -7.8(3) . 8_556
C29 N7 C34 C35 68.6(4) . .
K1 N7 C34 C35 -79.0(3) 8_556 .
C29 N7 C34 C39 -120.2(3) . .
K1 N7 C34 C39 92.2(3) 8_556 .
C29 N7 C34 K1 147.6(3) . 8_556
C39 C34 C35 C36 3.8(5) . .
N7 C34 C35 C36 175.3(3) . .
K1 C34 C35 C36 110.0(3) 8_556 .
C39 C34 C35 K1 -106.1(3) . 8_556
N7 C34 C35 K1 65.3(2) . 8_556
C34 C35 C36 C37 -2.6(6) . .
K1 C35 C36 C37 71.6(5) 8_556 .
C35 C36 C37 C38 0.0(7) . .
C36 C37 C38 C39 1.1(6) . .
C37 C38 C39 C34 0.4(5) . .
C35 C34 C39 C38 -2.8(5) . .
N7 C34 C39 C38 -174.3(3) . .
K1 C34 C39 C38 -102.8(3) 8_556 .

loop_
_platon_squeeze_void_nr
_platon_squeeze_void_average_x
_platon_squeeze_void_average_y
_platon_squeeze_void_average_z
_platon_squeeze_void_volume
_platon_squeeze_void_count_electrons
_platon_squeeze_void_content
1 -0.004 -0.022 0.000 1394 336 ' '
2 0.281 0.205 0.500 1394 336 ' '
